data_4077417
loop_
_publ_author_name
'Hwang, Geun-Ho'
'Ryu, Eun-Sook'
'Park, Dong-Kyu'
'Shim, Sang Chul'
'Cho, Chan Sik'
'Kim, Tae-Jeong'
'Jeong, Jong Hwa'
'Cheong, Minserk'

_publ_section_title
;
 A New Class of Planar-Chiral Ferrocenes:&#x00A0; Serendipitous Formation
 of 1,2-Ferrocenediylazaphosphinines
;
_journal_issue 26
_journal_name_full Organometallics
_journal_page_first 5784
_journal_paper_doi 10.1021/om010603z
_journal_volume 20
_journal_year 2001
_chemical_formula_sum 'C26 H22 Fe N O P'
_chemical_formula_weight 451.27
_chemical_name_systematic
; 
(S)-4,5-(1,2-ferrocenediyl)-6-methyl-3,3-diphenyl-
[1,3]azaphosphinine-2-carbaldehyde
;
_space_group_IT_number 19
_symmetry_cell_setting orthorhombic
_symmetry_space_group_name_Hall 'P 2ac 2ab'
_symmetry_space_group_name_H-M 'P 21 21 21'
_atom_sites_solution_hydrogens geom
_atom_sites_solution_primary direct
_atom_sites_solution_secondary difmap
_audit_creation_method SHELXL-97
_cell_angle_alpha 90.00
_cell_angle_beta 90.00
_cell_angle_gamma 90.00
_cell_formula_units_Z 4
_cell_length_a 8.6289(6)
_cell_length_b 13.4215(5)
_cell_length_c 18.5382(9)
_cell_measurement_reflns_used 25
_cell_measurement_temperature 293(2)
_cell_measurement_theta_max 12.38
_cell_measurement_theta_min 9.17
_cell_volume 2147.0(2)
_computing_cell_refinement 'CAD4 software'
_computing_data_collection 'CAD4 software'
_computing_data_reduction molen
_computing_molecular_graphics ORTEX
_computing_publication_material 'SHELXL-97 (Sheldrick, 1997)'?'
_computing_structure_refinement 'SHELXL-97 (Sheldrick, 1997)'
_computing_structure_solution 'SHELXS-97 (Sheldrick, 1990)'
_diffrn_ambient_temperature 293(2)
_diffrn_measured_fraction_theta_full 1.000
_diffrn_measured_fraction_theta_max 1.000
_diffrn_measurement_device_type CAD4
_diffrn_measurement_method omega/2theta
_diffrn_radiation_monochromator graphite
_diffrn_radiation_source 'fine-focus sealed tube'
_diffrn_radiation_type MoK\a
_diffrn_radiation_wavelength 0.71073
_diffrn_reflns_av_R_equivalents 0.0000
_diffrn_reflns_av_sigmaI/netI 0.0275
_diffrn_reflns_limit_h_max 0
_diffrn_reflns_limit_h_min -10
_diffrn_reflns_limit_k_max 16
_diffrn_reflns_limit_k_min 0
_diffrn_reflns_limit_l_max 22
_diffrn_reflns_limit_l_min 0
_diffrn_reflns_number 2290
_diffrn_reflns_theta_full 25.47
_diffrn_reflns_theta_max 25.47
_diffrn_reflns_theta_min 1.87
_diffrn_standards_decay_% <0.12%
_diffrn_standards_interval_time 60
_diffrn_standards_number 2
_exptl_absorpt_coefficient_mu 0.795
_exptl_absorpt_correction_T_max 99.94%
_exptl_absorpt_correction_T_min 93.11%
_exptl_absorpt_correction_type psi-scan
_exptl_crystal_colour orange
_exptl_crystal_density_diffrn 1.396
_exptl_crystal_density_method 'not measured'
_exptl_crystal_description 'tetragonal rod'
_exptl_crystal_F_000 936
_exptl_crystal_size_max 0.50
_exptl_crystal_size_mid 0.40
_exptl_crystal_size_min 0.35
_refine_diff_density_max 0.270
_refine_diff_density_min -0.284
_refine_diff_density_rms 0.051
_refine_ls_abs_structure_details 'Flack H D (1983), Acta Cryst. A39, 876-881'
_refine_ls_abs_structure_Flack 0.02(3)
_refine_ls_extinction_method none
_refine_ls_goodness_of_fit_ref 1.046
_refine_ls_hydrogen_treatment mixed
_refine_ls_matrix_type full
_refine_ls_number_parameters 270
_refine_ls_number_reflns 2290
_refine_ls_number_restraints 0
_refine_ls_restrained_S_all 1.046
_refine_ls_R_factor_all 0.0463
_refine_ls_R_factor_gt 0.0315
_refine_ls_shift/su_max 0.003
_refine_ls_shift/su_mean 0.000
_refine_ls_structure_factor_coef Fsqd
_refine_ls_weighting_details 'calc w=1/[\s^2^(Fo^2^)+(0.0470P)^2^+0.8374P] where P=(Fo^2^+2Fc^2^)/3'
_refine_ls_weighting_scheme calc
_refine_ls_wR_factor_gt 0.0791
_refine_ls_wR_factor_ref 0.0848
_reflns_number_gt 1946
_reflns_number_total 2290
_reflns_threshold_expression >2sigma(I)
_cod_data_source_file om010603z.cif
_cod_data_source_block conpound_3
_cod_depositor_comments
;
The following automatic conversions were performed:
'_atom_site_symetry_multiplicity' tag replaced with
'_atom_site_symmetry_multiplicity'.

Automatic conversion script
Id: cif_correct_tags 1440 2010-10-19 06:21:57Z saulius 
;
_cod_original_sg_symbol_H-M 'P212121 (no. 19)'
_cod_database_code 4077417

loop_
_symmetry_equiv_pos_as_xyz
'x, y, z'
'-x+1/2, -y, z+1/2'
'-x, y+1/2, -z+1/2'
'x+1/2, -y+1/2, -z'

loop_
_atom_site_label
_atom_site_type_symbol
_atom_site_fract_x
_atom_site_fract_y
_atom_site_fract_z
_atom_site_U_iso_or_equiv
_atom_site_adp_type
_atom_site_occupancy
_atom_site_symmetry_multiplicity
_atom_site_calc_flag
_atom_site_refinement_flags
_atom_site_disorder_assembly
_atom_site_disorder_group
Fe Fe 0.91404(7) 0.55536(4) 0.10243(3) 0.04230(17) Uani 1 1 d . . .
P P 0.89150(11) 0.64310(6) 0.27638(4) 0.0304(2) Uani 1 1 d . . .
N N 0.8078(4) 0.8101(2) 0.19434(16) 0.0376(7) Uani 1 1 d . . .
O O 0.6947(4) 0.7541(3) 0.37471(15) 0.0562(8) Uani 1 1 d . A .
C1 C 0.7111(5) 0.7963(3) 0.3157(2) 0.0427(9) Uani 1 1 d . . .
H1 H 0.670(5) 0.862(3) 0.308(2) 0.045(11) Uiso 1 1 d . . .
C2 C 0.7991(4) 0.7572(3) 0.25850(19) 0.0347(8) Uani 1 1 d . A .
C3 C 0.8861(5) 0.7824(3) 0.13862(19) 0.0398(8) Uani 1 1 d . A .
C4 C 0.8795(6) 0.8476(3) 0.0714(2) 0.0611(12) Uani 1 1 d . . .
H4A H 0.7969 0.8951 0.0762 0.092 Uiso 1 1 calc R A .
H4B H 0.8612 0.8065 0.0299 0.092 Uiso 1 1 calc R . .
H4C H 0.9761 0.8821 0.0659 0.092 Uiso 1 1 calc R . .
C5 C 0.9813(4) 0.6941(3) 0.13660(19) 0.0380(8) Uani 1 1 d . A .
C6 C 0.9914(4) 0.6227(3) 0.19464(18) 0.0339(8) Uani 1 1 d . A .
C7 C 1.0951(5) 0.5445(3) 0.1733(2) 0.0489(9) Uani 1 1 d . A .
H7 H 1.1208 0.4883 0.2001 0.059 Uiso 1 1 calc R . .
C8 C 1.1512(5) 0.5693(4) 0.1031(2) 0.0573(11) Uani 1 1 d . A .
H8 H 1.2230 0.5326 0.0767 0.069 Uiso 1 1 calc R . .
C9 C 1.0804(5) 0.6579(3) 0.0805(2) 0.0494(10) Uani 1 1 d . A .
H9 H 1.0955 0.6884 0.0360 0.059 Uiso 1 1 calc R . .
C10A C 0.6847(10) 0.5550(8) 0.0805(6) 0.055(2) Uiso 0.60 1 d P A 1
H10A H 0.6154 0.6036 0.0959 0.066 Uiso 0.60 1 calc PR A 1
C11A C 0.7245(12) 0.4666(8) 0.1181(5) 0.050(2) Uiso 0.60 1 d P A 1
H11A H 0.6816 0.4451 0.1614 0.060 Uiso 0.60 1 calc PR A 1
C12A C 0.8498(11) 0.4128(7) 0.0752(5) 0.054(2) Uiso 0.60 1 d P A 1
H12A H 0.9008 0.3542 0.0876 0.065 Uiso 0.60 1 calc PR A 1
C13A C 0.8720(10) 0.4709(6) 0.0126(4) 0.048(2) Uiso 0.60 1 d P A 1
H13A H 0.9413 0.4568 -0.0245 0.058 Uiso 0.60 1 calc PR A 1
C14A C 0.7698(12) 0.5558(8) 0.0154(5) 0.0501(18) Uiso 0.60 1 d P A 1
H14A H 0.7611 0.6040 -0.0204 0.060 Uiso 0.60 1 calc PR A 1
C10B C 0.6788(14) 0.5246(12) 0.1065(7) 0.049(3) Uiso 0.40 1 d P A 2
H10B H 0.6073 0.5495 0.1394 0.058 Uiso 0.40 1 calc PR A 2
C11B C 0.7637(18) 0.4376(11) 0.1153(8) 0.056(4) Uiso 0.40 1 d P A 2
H11B H 0.7712 0.3953 0.1549 0.068 Uiso 0.40 1 calc PR A 2
C12B C 0.828(2) 0.4325(14) 0.0539(9) 0.072(5) Uiso 0.40 1 d P A 2
H12B H 0.8827 0.3752 0.0415 0.086 Uiso 0.40 1 calc PR A 2
C13B C 0.8196(17) 0.5059(12) 0.0077(7) 0.051(3) Uiso 0.40 1 d P A 2
H13B H 0.8711 0.5120 -0.0361 0.061 Uiso 0.40 1 calc PR A 2
C14B C 0.719(2) 0.5711(12) 0.0381(11) 0.074(4) Uiso 0.40 1 d P A 2
H14B H 0.6831 0.6313 0.0195 0.089 Uiso 0.40 1 calc PR A 2
C15 C 0.7615(4) 0.5411(3) 0.29597(17) 0.0338(8) Uani 1 1 d . A .
C16 C 0.8229(5) 0.4475(3) 0.3104(2) 0.0448(9) Uani 1 1 d . . .
H16 H 0.9297 0.4385 0.3122 0.054 Uiso 1 1 calc R A .
C17 C 0.7245(5) 0.3676(3) 0.3219(3) 0.0542(11) Uani 1 1 d . A .
H17 H 0.7657 0.3048 0.3310 0.065 Uiso 1 1 calc R . .
C18 C 0.5658(5) 0.3803(3) 0.3201(2) 0.0518(10) Uani 1 1 d . . .
H18 H 0.4999 0.3266 0.3282 0.062 Uiso 1 1 calc R A .
C19 C 0.5060(5) 0.4740(3) 0.3062(2) 0.0525(10) Uani 1 1 d . A .
H19 H 0.3992 0.4831 0.3056 0.063 Uiso 1 1 calc R . .
C20 C 0.6019(5) 0.5537(3) 0.2932(2) 0.0435(8) Uani 1 1 d . . .
H20 H 0.5600 0.6158 0.2827 0.052 Uiso 1 1 calc R A .
C21 C 1.0311(4) 0.6460(3) 0.34930(19) 0.0317(8) Uani 1 1 d . A .
C22 C 1.1855(5) 0.6680(3) 0.3358(2) 0.0406(9) Uani 1 1 d . . .
H22 H 1.2197 0.6772 0.2887 0.049 Uiso 1 1 calc R A .
C23 C 1.2885(5) 0.6764(3) 0.3927(2) 0.0497(10) Uani 1 1 d . A .
H23 H 1.3920 0.6909 0.3836 0.060 Uiso 1 1 calc R . .
C24 C 1.2395(5) 0.6634(3) 0.4625(2) 0.0484(10) Uani 1 1 d . . .
H24 H 1.3094 0.6696 0.5005 0.058 Uiso 1 1 calc R A .
C25 C 1.0857(6) 0.6410(3) 0.4762(2) 0.0487(9) Uani 1 1 d . A .
H25 H 1.0524 0.6318 0.5235 0.058 Uiso 1 1 calc R . .
C26 C 0.9814(5) 0.6322(3) 0.4201(2) 0.0430(9) Uani 1 1 d . . .
H26 H 0.8782 0.6170 0.4295 0.052 Uiso 1 1 calc R A .

loop_
_atom_site_aniso_label
_atom_site_aniso_U_11
_atom_site_aniso_U_22
_atom_site_aniso_U_33
_atom_site_aniso_U_23
_atom_site_aniso_U_13
_atom_site_aniso_U_12
Fe 0.0489(3) 0.0467(3) 0.0313(3) -0.0097(2) -0.0023(3) -0.0036(3)
P 0.0294(4) 0.0353(4) 0.0266(4) -0.0020(3) -0.0018(4) 0.0003(4)
N 0.0336(16) 0.0376(16) 0.0416(17) 0.0042(14) -0.0046(14) -0.0003(14)
O 0.062(2) 0.0658(18) 0.0410(15) -0.0074(15) 0.0096(14) 0.0036(17)
C1 0.038(2) 0.042(2) 0.048(2) -0.0079(18) 0.0016(19) 0.0066(18)
C2 0.0320(18) 0.0361(17) 0.0361(18) -0.0021(15) -0.0013(15) 0.0002(16)
C3 0.041(2) 0.0444(19) 0.0344(18) 0.0033(16) -0.0020(17) -0.0077(18)
C4 0.071(3) 0.064(3) 0.049(2) 0.017(2) -0.007(2) -0.009(3)
C5 0.0340(19) 0.050(2) 0.0304(17) -0.0043(17) -0.0011(16) -0.0110(18)
C6 0.0260(17) 0.0437(19) 0.0320(17) -0.0071(15) -0.0024(15) 0.0016(15)
C7 0.047(2) 0.057(2) 0.043(2) -0.0117(18) -0.004(2) 0.017(2)
C8 0.047(2) 0.076(3) 0.049(2) -0.019(3) 0.011(2) 0.008(2)
C9 0.049(2) 0.064(2) 0.0356(19) -0.0065(18) 0.0090(19) -0.011(2)
C15 0.0315(17) 0.0415(19) 0.0284(16) -0.0003(15) -0.0015(14) -0.0012(16)
C16 0.043(2) 0.0398(19) 0.051(2) 0.000(2) -0.0061(18) 0.0019(19)
C17 0.056(3) 0.043(2) 0.063(3) 0.008(2) -0.009(2) -0.003(2)
C18 0.049(3) 0.046(2) 0.060(3) 0.0031(19) -0.005(2) -0.012(2)
C19 0.037(2) 0.053(2) 0.067(3) -0.006(2) 0.001(2) -0.0032(19)
C20 0.0389(19) 0.0392(18) 0.052(2) -0.0030(18) -0.0010(18) 0.004(2)
C21 0.0317(18) 0.0325(17) 0.0309(17) -0.0034(15) -0.0057(14) 0.0002(16)
C22 0.037(2) 0.054(2) 0.0312(18) -0.0024(17) -0.0010(16) 0.0033(18)
C23 0.0313(19) 0.065(3) 0.053(2) -0.010(2) -0.008(2) 0.0032(19)
C24 0.048(2) 0.056(2) 0.041(2) -0.0081(19) -0.019(2) 0.008(2)
C25 0.059(3) 0.057(2) 0.0300(17) 0.0030(17) -0.007(2) 0.000(2)
C26 0.041(2) 0.051(2) 0.037(2) 0.0013(17) -0.0006(16) -0.0058(19)

loop_
_atom_type_symbol
_atom_type_description
_atom_type_scat_dispersion_real
_atom_type_scat_dispersion_imag
_atom_type_scat_source
C C 0.0033 0.0016 'International Tables Vol C Tables 4.2.6.8 and 6.1.1.4'
Fe Fe 0.3463 0.8444 'International Tables Vol C Tables 4.2.6.8 and 6.1.1.4'
P P 0.1023 0.0942 'International Tables Vol C Tables 4.2.6.8 and 6.1.1.4'
O O 0.0106 0.0060 'International Tables Vol C Tables 4.2.6.8 and 6.1.1.4'
N N 0.0061 0.0033 'International Tables Vol C Tables 4.2.6.8 and 6.1.1.4'
H H 0.0000 0.0000 'International Tables Vol C Tables 4.2.6.8 and 6.1.1.4'

loop_
_geom_angle_atom_site_label_1
_geom_angle_atom_site_label_2
_geom_angle_atom_site_label_3
_geom_angle
C12B Fe C10A 63.2(6)
C12B Fe C9 136.4(5)
C10A Fe C9 130.9(4)
C12B Fe C14A 55.0(6)
C10A Fe C14A 40.8(4)
C9 Fe C14A 105.8(3)
C12B Fe C11A 45.0(6)
C10A Fe C11A 40.8(4)
C9 Fe C11A 171.7(4)
C14A Fe C11A 68.0(4)
C12B Fe C6 148.5(5)
C10A Fe C6 119.3(3)
C9 Fe C6 68.71(14)
C14A Fe C6 149.3(4)
C11A Fe C6 113.6(3)
C12B Fe C7 120.5(5)
C10A Fe C7 151.2(4)
C9 Fe C7 68.69(18)
C14A Fe C7 167.1(3)
C11A Fe C7 118.6(3)
C6 Fe C7 41.03(14)
C12B Fe C13B 37.5(6)
C10A Fe C13B 55.7(5)
C9 Fe C13B 109.3(4)
C14A Fe C13B 22.8(4)
C11A Fe C13B 67.3(4)
C6 Fe C13B 172.0(5)
C7 Fe C13B 146.3(5)
C12B Fe C13A 28.4(5)
C10A Fe C13A 70.2(4)
C9 Fe C13A 109.7(2)
C14A Fe C13A 41.3(3)
C11A Fe C13A 69.6(3)
C6 Fe C13A 169.2(3)
C7 Fe C13A 128.2(3)
C13B Fe C13A 18.5(4)
C12B Fe C5 169.4(5)
C10A Fe C5 110.0(3)
C9 Fe C5 41.07(15)
C14A Fe C5 114.5(3)
C11A Fe C5 135.4(3)
C6 Fe C5 41.27(14)
C7 Fe C5 69.52(16)
C13B Fe C5 132.3(4)
C13A Fe C5 143.5(3)
C12B Fe C12A 14.3(5)
C10A Fe C12A 71.6(4)
C9 Fe C12A 140.6(3)
C14A Fe C12A 69.1(4)
C11A Fe C12A 43.6(4)
C6 Fe C12A 134.8(3)
C7 Fe C12A 107.3(3)
C13B Fe C12A 51.6(5)
C13A Fe C12A 40.3(3)
C5 Fe C12A 176.1(3)
C12B Fe C8 116.3(5)
C10A Fe C8 167.7(4)
C9 Fe C8 40.09(19)
C14A Fe C8 127.8(3)
C11A Fe C8 148.1(4)
C6 Fe C8 68.27(16)
C7 Fe C8 40.75(17)
C13B Fe C8 115.5(4)
C13A Fe C8 103.4(3)
C5 Fe C8 68.52(18)
C12A Fe C8 110.8(3)
C2 P C6 101.25(17)
C2 P C15 114.61(17)
C6 P C15 110.99(16)
C2 P C21 115.06(16)
C6 P C21 108.62(17)
C15 P C21 106.21(17)
C3 N C2 124.6(3)
O C1 C2 123.8(4)
N C2 C1 119.0(3)
N C2 P 125.7(3)
C1 C2 P 115.3(3)
N C3 C5 123.8(3)
N C3 C4 118.1(4)
C5 C3 C4 118.2(3)
C9 C5 C3 129.7(4)
C9 C5 C6 106.2(3)
C3 C5 C6 124.1(3)
C9 C5 Fe 68.7(2)
C3 C5 Fe 126.4(3)
C6 C5 Fe 69.2(2)
C7 C6 C5 108.5(3)
C7 C6 P 130.9(3)
C5 C6 P 120.5(3)
C7 C6 Fe 69.5(2)
C5 C6 Fe 69.55(19)
P C6 Fe 128.80(19)
C8 C7 C6 107.0(4)
C8 C7 Fe 70.0(2)
C6 C7 Fe 69.5(2)
C9 C8 C7 108.8(4)
C9 C8 Fe 69.0(3)
C7 C8 Fe 69.3(2)
C8 C9 C5 109.4(3)
C8 C9 Fe 70.9(3)
C5 C9 Fe 70.2(2)
C14A C10A C11A 107.5(8)
C14A C10A Fe 70.3(5)
C11A C10A Fe 70.5(5)
C10A C11A C12A 108.2(8)
C10A C11A Fe 68.7(5)
C12A C11A Fe 68.5(5)
C13A C12A C11A 105.3(8)
C13A C12A Fe 69.6(5)
C11A C12A Fe 67.8(5)
C12A C13A C14A 108.9(8)
C12A C13A Fe 70.2(5)
C14A C13A Fe 69.0(4)
C10A C14A C13A 110.1(8)
C10A C14A Fe 68.9(5)
C13A C14A Fe 69.7(4)
C11B C10B C14B 109.8(12)
C11B C10B C12B 37.9(8)
C14B C10B C12B 72.2(9)
C11B C10B Fe 69.8(7)
C14B C10B Fe 69.6(8)
C12B C10B Fe 58.9(6)
C12B C11B C10B 99.9(14)
C12B C11B Fe 70.2(10)
C10B C11B Fe 70.9(7)
C11B C12B C13B 121.4(18)
C11B C12B Fe 73.6(10)
C13B C12B Fe 72.4(9)
C11B C12B C10B 42.2(10)
C13B C12B C10B 79.6(12)
Fe C12B C10B 61.5(6)
C12B C13B C14B 104.5(14)
C12B C13B Fe 70.1(9)
C14B C13B Fe 72.0(8)
C13B C14B C10B 103.7(13)
C13B C14B Fe 69.6(8)
C10B C14B Fe 69.3(8)
C20 C15 C16 119.7(4)
C20 C15 P 121.1(3)
C16 C15 P 119.1(3)
C17 C16 C15 119.7(4)
C18 C17 C16 120.6(4)
C17 C18 C19 119.1(4)
C20 C19 C18 121.1(4)
C19 C20 C15 119.8(4)
C22 C21 C26 119.6(3)
C22 C21 P 120.6(3)
C26 C21 P 119.7(3)
C23 C22 C21 119.8(4)
C24 C23 C22 120.7(4)
C23 C24 C25 119.7(4)
C26 C25 C24 120.4(4)
C25 C26 C21 119.9(4)

loop_
_geom_bond_atom_site_label_1
_geom_bond_atom_site_label_2
_geom_bond_distance
Fe C12B 2.019(17)
Fe C10A 2.020(9)
Fe C9 2.030(4)
Fe C14A 2.038(8)
Fe C11A 2.044(8)
Fe C6 2.045(3)
Fe C7 2.046(4)
Fe C13B 2.046(12)
Fe C13A 2.047(7)
Fe C5 2.050(4)
Fe C12A 2.055(9)
Fe C8 2.055(5)
P C2 1.758(4)
P C6 1.765(4)
P C15 1.806(4)
P C21 1.811(3)
N C3 1.289(5)
N C2 1.387(5)
O C1 1.240(5)
C1 C2 1.406(5)
C3 C5 1.443(6)
C3 C4 1.522(5)
C5 C9 1.431(5)
C5 C6 1.444(5)
C6 C7 1.434(5)
C7 C8 1.428(6)
C8 C9 1.400(7)
C10A C14A 1.413(13)
C10A C11A 1.418(14)
C11A C12A 1.524(14)
C12A C13A 1.411(12)
C13A C14A 1.441(12)
C10B C11B 1.388(19)
C10B C14B 1.45(2)
C10B C12B 2.03(2)
C11B C12B 1.27(2)
C12B C13B 1.31(2)
C13B C14B 1.36(2)
C15 C20 1.389(5)
C15 C16 1.390(5)
C16 C17 1.384(6)
C17 C18 1.380(7)
C18 C19 1.383(6)
C19 C20 1.373(6)
C21 C22 1.388(5)
C21 C26 1.393(5)
C22 C23 1.384(5)
C23 C24 1.373(6)
C24 C25 1.385(6)
C25 C26 1.381(6)
